data_2215652
loop_
_publ_author_name
'Betz, Richard'
'Kl\"ufers, Peter'

_publ_section_title
;
 1-Hydroxycyclobutane-1-carboxylic acid
;
_journal_coeditor_code SI2033
_journal_issue 10
_journal_name_full 'Acta Crystallographica Section E'
_journal_page_first o4032
_journal_page_last o4032
_journal_paper_doi 10.1107/S1600536807043747
_journal_volume 63
_journal_year 2007
_chemical_formula_iupac 'C5 H8 O3'
_chemical_formula_moiety 'C5 H8 O3'
_chemical_formula_sum 'C5 H8 O3'
_chemical_formula_weight 116.12
_chemical_name_common '1-Hydroxycyclobutane-1-carboxylic acid'
_chemical_name_systematic
;
1-Hydroxycyclobutane-1-carboxylic acid
;
_space_group_IT_number 161
_symmetry_cell_setting trigonal
_symmetry_space_group_name_Hall 'R 3 -2"c'
_symmetry_space_group_name_H-M 'R 3 c :H'
_atom_sites_solution_hydrogens difmap
_atom_sites_solution_primary direct
_atom_sites_solution_secondary difmap
_audit_creation_method SHELXL97
_cell_angle_alpha 90.00
_cell_angle_beta 90.00
_cell_angle_gamma 120.00
_cell_formula_units_Z 18
_cell_length_a 10.158(5)
_cell_length_b 10.158(5)
_cell_length_c 28.747(5)
_cell_measurement_reflns_used 8387
_cell_measurement_temperature 293(2)
_cell_measurement_theta_max 27.485
_cell_measurement_theta_min 3.134
_cell_volume 2568.9(18)
_computing_cell_refinement 'Scalepack (Otwinowski & Minor, 1997)'
_computing_data_collection 'COLLECT (Nonius, 2004)'
_computing_data_reduction 'Denzo and Scalepack (Otwinowski & Minor, 1997)'
_computing_molecular_graphics 'ORTEPIII (Burnett & Johnson, 1996)'
_computing_publication_material 'SHELXL97 (Sheldrick, 1997)'
_computing_structure_refinement 'SHELXL97 (Sheldrick, 1997)'
_computing_structure_solution 'SIR97 (Altomare <i>et al.</i>,  1999)'
_diffrn_ambient_temperature 293(2)
_diffrn_measured_fraction_theta_full 0.988
_diffrn_measured_fraction_theta_max 0.988
_diffrn_measurement_device '95mm CCD camera on \k-goniostat'
_diffrn_measurement_device_type 'Nonius KappaCCD'
_diffrn_measurement_method \f/\w-scan
_diffrn_radiation_monochromator 'MONTEL, graded multilayered X-ray optics'
_diffrn_radiation_source 'rotating anode'
_diffrn_radiation_type MoK\a
_diffrn_radiation_wavelength 0.71073
_diffrn_reflns_av_R_equivalents 0.0134
_diffrn_reflns_av_sigmaI/netI 0.0144
_diffrn_reflns_limit_h_max 13
_diffrn_reflns_limit_h_min -13
_diffrn_reflns_limit_k_max 10
_diffrn_reflns_limit_k_min -10
_diffrn_reflns_limit_l_max 37
_diffrn_reflns_limit_l_min -37
_diffrn_reflns_number 2401
_diffrn_reflns_theta_full 27.48
_diffrn_reflns_theta_max 27.48
_diffrn_reflns_theta_min 3.66
_exptl_absorpt_coefficient_mu 0.112
_exptl_absorpt_correction_type none
_exptl_crystal_colour colourless
_exptl_crystal_density_diffrn 1.351
_exptl_crystal_density_method 'not measured'
_exptl_crystal_description block
_exptl_crystal_F_000 1116
_exptl_crystal_size_max 0.25
_exptl_crystal_size_mid 0.20
_exptl_crystal_size_min 0.16
_refine_diff_density_max 0.152
_refine_diff_density_min -0.106
_refine_ls_extinction_coef 0.0040(11)
_refine_ls_extinction_expression Fc^*^=kFc[1+0.001xFc^2^\l^3^/sin(2\q)]^-1/4^
_refine_ls_extinction_method SHELXL
_refine_ls_goodness_of_fit_ref 1.066
_refine_ls_hydrogen_treatment mixed
_refine_ls_matrix_type full
_refine_ls_number_parameters 82
_refine_ls_number_reflns 657
_refine_ls_number_restraints 1
_refine_ls_restrained_S_all 1.065
_refine_ls_R_factor_all 0.0311
_refine_ls_R_factor_gt 0.0293
_refine_ls_shift/su_max 0.000
_refine_ls_shift/su_mean 0.000
_refine_ls_structure_factor_coef Fsqd
_refine_ls_weighting_details 'calc w=1/[\s^2^(Fo^2^)+(0.0483P)^2^+0.8981P] where P=(Fo^2^+2Fc^2^)/3'
_refine_ls_weighting_scheme calc
_refine_ls_wR_factor_gt 0.0776
_refine_ls_wR_factor_ref 0.0794
_reflns_number_gt 629
_reflns_number_total 657
_reflns_threshold_expression I>2\s(I)
_cod_data_source_file si2033.cif
_cod_data_source_block I
_cod_original_sg_symbol_H-M 'R 3 c'
_cod_database_code 2215652
_cod_database_fobs_code 2215652

loop_
_symmetry_equiv_pos_as_xyz
'x, y, z'
'-y, x-y, z'
'-x+y, -x, z'
'-y, -x, z+1/2'
'x, x-y, z+1/2'
'-x+y, y, z+1/2'
'x+2/3, y+1/3, z+1/3'
'-y+2/3, x-y+1/3, z+1/3'
'-x+y+2/3, -x+1/3, z+1/3'
'-y+2/3, -x+1/3, z+5/6'
'x+2/3, x-y+1/3, z+5/6'
'-x+y+2/3, y+1/3, z+5/6'
'x+1/3, y+2/3, z+2/3'
'-y+1/3, x-y+2/3, z+2/3'
'-x+y+1/3, -x+2/3, z+2/3'
'-y+1/3, -x+2/3, z+7/6'
'x+1/3, x-y+2/3, z+7/6'
'-x+y+1/3, y+2/3, z+7/6'

loop_
_atom_site_type_symbol
_atom_site_label
_atom_site_fract_x
_atom_site_fract_y
_atom_site_fract_z
_atom_site_U_iso_or_equiv
_atom_site_adp_type
_atom_site_calc_flag
_atom_site_refinement_flags
_atom_site_occupancy
O O2 0.18848(17) 0.15037(16) 0.00859(5) 0.0401(4) Uani d . 1
H H2 0.160(4) 0.079(4) 0.0286(12) 0.070(9) Uiso d . 1
O O11 0.2872(2) 0.4282(2) 0.09671(6) 0.0553(5) Uani d . 1
H H11 0.240(4) 0.439(4) 0.1225(13) 0.075(10) Uiso d . 1
O O12 0.06620(18) 0.22283(19) 0.07944(6) 0.0501(4) Uani d . 1
C C1 0.1989(2) 0.3086(2) 0.07142(6) 0.0351(4) Uani d . 1
C C2 0.2812(2) 0.2928(2) 0.02965(6) 0.0324(4) Uani d . 1
C C3 0.3344(3) 0.4280(2) -0.00422(7) 0.0412(5) Uani d . 1
H H31 0.3220 0.3988 -0.0368 0.049 Uiso calc R 1
H H32 0.2911 0.4922 0.0023 0.049 Uiso calc R 1
C C4 0.4967(3) 0.4924(3) 0.01362(11) 0.0609(6) Uani d . 1
H H41 0.5287 0.5773 0.0348 0.073 Uiso calc R 1
H H42 0.5711 0.5169 -0.0109 0.073 Uiso calc R 1
C C5 0.4496(3) 0.3412(3) 0.03797(9) 0.0459(5) Uani d . 1
H H51 0.4778 0.3519 0.0706 0.055 Uiso calc R 1
H H52 0.4821 0.2784 0.0218 0.055 Uiso calc R 1

loop_
_atom_site_aniso_label
_atom_site_aniso_U_11
_atom_site_aniso_U_22
_atom_site_aniso_U_33
_atom_site_aniso_U_12
_atom_site_aniso_U_13
_atom_site_aniso_U_23
O2 0.0480(8) 0.0331(7) 0.0344(7) 0.0166(6) 0.0051(6) -0.0051(6)
O11 0.0485(9) 0.0572(10) 0.0458(9) 0.0155(8) 0.0085(7) -0.0200(7)
O12 0.0431(8) 0.0510(9) 0.0465(8) 0.0163(7) 0.0117(6) -0.0083(7)
C1 0.0388(10) 0.0363(9) 0.0316(9) 0.0199(8) 0.0040(7) 0.0000(7)
C2 0.0372(9) 0.0332(9) 0.0291(8) 0.0193(7) 0.0024(7) -0.0013(7)
C3 0.0492(11) 0.0400(10) 0.0381(9) 0.0250(10) 0.0093(8) 0.0063(8)
C4 0.0431(13) 0.0529(15) 0.0701(15) 0.0115(10) 0.0060(12) 0.0073(12)
C5 0.0402(11) 0.0539(12) 0.0503(11) 0.0284(10) -0.0026(9) -0.0069(9)

loop_
_atom_type_symbol
_atom_type_description
_atom_type_scat_dispersion_real
_atom_type_scat_dispersion_imag
_atom_type_scat_source
C C 0.0033 0.0000 'International Tables Vol C Tables 4.2.6.8 and 6.1.1.4'
H H 0.0000 0.0000 'International Tables Vol C Tables 4.2.6.8 and 6.1.1.4'
O O 0.0106 0.0000 'International Tables Vol C Tables 4.2.6.8 and 6.1.1.4'

loop_
_geom_angle_atom_site_label_1
_geom_angle_atom_site_label_2
_geom_angle_atom_site_label_3
_geom_angle
C2 O2 H2 110(2)
C1 O11 H11 114(2)
O12 C1 O11 124.26(18)
O12 C1 C2 123.42(17)
O11 C1 C2 112.28(17)
O2 C2 C1 109.16(15)
O2 C2 C3 113.53(15)
C1 C2 C3 111.77(15)
O2 C2 C5 117.34(17)
C1 C2 C5 115.15(16)
C3 C2 C5 88.59(15)
C4 C3 C2 89.54(17)
C4 C3 H31 113.7
C2 C3 H31 113.7
C4 C3 H32 113.7
C2 C3 H32 113.7
H31 C3 H32 111.0
C3 C4 C5 89.70(18)
C3 C4 H41 113.7
C5 C4 H41 113.7
C3 C4 H42 113.7
C5 C4 H42 113.7
H41 C4 H42 110.9
C4 C5 C2 89.39(17)
C4 C5 H51 113.7
C2 C5 H51 113.7
C4 C5 H52 113.7
C2 C5 H52 113.7
H51 C5 H52 111.0

loop_
_geom_bond_atom_site_label_1
_geom_bond_atom_site_label_2
_geom_bond_distance
O2 C2 1.409(2)
O2 H2 0.85(4)
O11 C1 1.311(2)
O11 H11 0.92(4)
O12 C1 1.207(2)
C1 C2 1.517(2)
C2 C3 1.544(3)
C2 C5 1.544(3)
C3 C4 1.527(4)
C3 H31 0.9700
C3 H32 0.9700
C4 C5 1.531(4)
C4 H41 0.9700
C4 H42 0.9700
C5 H51 0.9700
C5 H52 0.9700

loop_
_geom_hbond_atom_site_label_D
_geom_hbond_atom_site_label_H
_geom_hbond_atom_site_label_A
_geom_hbond_site_symmetry_A
_geom_hbond_distance_DH
_geom_hbond_distance_HA
_geom_hbond_distance_DA
_geom_hbond_angle_DHA
O2 H2 O12 3 0.85(4) 2.07(4) 2.895(2) 163(3)
O2 H2 O2 3 0.85(4) 2.51(3) 3.037(3) 121(3)
O11 H11 O2 16_554 0.92(4) 1.74(4) 2.6488(19) 170(4)

loop_
_geom_torsion_atom_site_label_1
_geom_torsion_atom_site_label_2
_geom_torsion_atom_site_label_3
_geom_torsion_atom_site_label_4
_geom_torsion
O12 C1 C2 O2 -11.5(3)
O11 C1 C2 O2 170.40(18)
O12 C1 C2 C3 114.9(2)
O11 C1 C2 C3 -63.2(2)
O12 C1 C2 C5 -146.0(2)
O11 C1 C2 C5 35.9(2)
O2 C2 C3 C4 -131.90(19)
C1 C2 C3 C4 104.08(19)
C5 C2 C3 C4 -12.53(19)
C2 C3 C4 C5 12.64(18)
C3 C4 C5 C2 -12.64(18)
O2 C2 C5 C4 128.41(19)
C1 C2 C5 C4 -101.0(2)
C3 C2 C5 C4 12.50(18)

loop_
_cod_related_entry_id
_cod_related_entry_database
_cod_related_entry_code
1 ChemSpider 9128687
